data_7223953
loop_
_publ_author_name
'Zirakzadeh, Afrooz -'
'Karl, Kirchner'
'Roller, Alexander'
'St\"oger, Berthold'
'Carvalho, Maria de Deus'
'Ferreira, Liliana'

_publ_section_title
;
 Synthesis, coordination behavior and structural features of chiral
 iron(II) PNP diferrocene complexes
;
_journal_name_full 'RSC Adv.'
_journal_paper_doi 10.1039/C5RA26493F
_journal_year 2016
_chemical_formula_moiety 'C46 H39 Br2 Fe3 N P2, 2(C H2 Cl2)'
_chemical_formula_sum 'C48 H43 Br2 Cl4 Fe3 N P2'
_chemical_formula_weight 1164.94
_chemical_name_common (SFc,SFc)-11
_chemical_name_systematic
;
 ?
;
_space_group_crystal_system monoclinic
_space_group_IT_number 4
_space_group_name_Hall 'P 2yb'
_space_group_name_H-M_alt 'P 1 21 1'
_symmetry_space_group_name_Hall 'P 2yb'
_symmetry_space_group_name_H-M 'P 1 21 1'
_atom_sites_solution_hydrogens geom
_audit_creation_date 2015-10-27
_audit_creation_method SHELXL-2013
_audit_update_record
;
2015-11-05 deposited with the CCDC.
2016-01-18 downloaded from the CCDC.
;
_cell_angle_alpha 90
_cell_angle_beta 97.3358(14)
_cell_angle_gamma 90
_cell_formula_units_Z 2
_cell_length_a 9.3149(3)
_cell_length_b 18.7337(7)
_cell_length_c 13.9965(5)
_cell_measurement_reflns_used 9824
_cell_measurement_temperature 100(2)
_cell_measurement_theta_max 30.114
_cell_measurement_theta_min 2.458
_cell_volume 2422.43(15)
_computing_cell_refinement 'APEX2 v2013.6-0'
_computing_data_collection 'APEX2 v2013.6-0'
_computing_data_reduction 'APEX2 v2013.6-0'
_computing_molecular_graphics 'Olex2 (Dolomanov et al., 2009)'
_computing_publication_material 'Olex2 (Dolomanov et al., 2009)'
_computing_structure_refinement 'SHELXL-2013 (Sheldrick, 2013)'
_computing_structure_solution 'ShelXS (Sheldrick, 2008)'
_diffrn_ambient_temperature 100(2)
_diffrn_measured_fraction_theta_full 0.999
_diffrn_measured_fraction_theta_max 0.999
_diffrn_measurement_device_type 'Bruker D8 Venture'
_diffrn_measurement_method '\f and \w scans'
_diffrn_radiation_type MoK\a
_diffrn_radiation_wavelength 0.71073
_diffrn_reflns_av_R_equivalents 0.0293
_diffrn_reflns_av_unetI/netI 0.0269
_diffrn_reflns_laue_measured_fraction_full 0.999
_diffrn_reflns_laue_measured_fraction_max 0.999
_diffrn_reflns_limit_h_max 13
_diffrn_reflns_limit_h_min -13
_diffrn_reflns_limit_k_max 26
_diffrn_reflns_limit_k_min -26
_diffrn_reflns_limit_l_max 19
_diffrn_reflns_limit_l_min -19
_diffrn_reflns_number 54673
_diffrn_reflns_point_group_measured_fraction_full 1.000
_diffrn_reflns_point_group_measured_fraction_max 0.998
_diffrn_reflns_theta_full 25.242
_diffrn_reflns_theta_max 30.116
_diffrn_reflns_theta_min 2.174
_diffrn_source 'INCOATEC microfocus sealed tube'
_exptl_absorpt_coefficient_mu 2.857
_exptl_absorpt_correction_T_max 0.7460
_exptl_absorpt_correction_T_min 0.6406
_exptl_absorpt_correction_type multi-scan
_exptl_absorpt_process_details
;
SADABS-2012/1 (Bruker,2012) was used for absorption correction. 
wR2(int) was 0.0705 before and 0.0391 after correction. 
The Ratio of minimum to maximum transmission is 0.8587. 
The \l/2 correction factor is 0.0015.
;
_exptl_crystal_colour 'clear red'
_exptl_crystal_density_diffrn 1.597
_exptl_crystal_description plate
_exptl_crystal_F_000 1168
_exptl_crystal_size_max 0.270
_exptl_crystal_size_mid 0.133
_exptl_crystal_size_min 0.017
_refine_diff_density_max 1.223
_refine_diff_density_min -0.779
_refine_diff_density_rms 0.075
_refine_ls_abs_structure_details
;
 Flack x determined using 6361 quotients [(I+)-(I-)]/[(I+)+(I-)]
 (Parsons and Flack (2004), Acta Cryst. A60, s61).
;
_refine_ls_abs_structure_Flack -0.0114(17)
_refine_ls_extinction_method none
_refine_ls_goodness_of_fit_ref 1.025
_refine_ls_hydrogen_treatment constr
_refine_ls_matrix_type full
_refine_ls_number_parameters 556
_refine_ls_number_reflns 14257
_refine_ls_number_restraints 84
_refine_ls_restrained_S_all 1.106
_refine_ls_R_factor_all 0.0311
_refine_ls_R_factor_gt 0.0284
_refine_ls_shift/su_max 0.003
_refine_ls_shift/su_mean 0.000
_refine_ls_structure_factor_coef Fsqd
_refine_ls_weighting_details 'w=1/[\s^2^(Fo^2^)+(0.0280P)^2^+2.4270P] where P=(Fo^2^+2Fc^2^)/3'
_refine_ls_weighting_scheme calc
_refine_ls_wR_factor_gt 0.0650
_refine_ls_wR_factor_ref 0.0665
_reflns_Friedel_coverage 0.942
_reflns_friedel_fraction_full 1.000
_reflns_friedel_fraction_max 0.996
_reflns_number_gt 13656
_reflns_number_total 14257
_reflns_threshold_expression 'I > 2\s(I)'
_cod_data_source_file c5ra26493f2.cif
_cod_data_source_block afzi814_P21
_cod_database_code 7223953
_shelxl_version_number 2013-3
_shelx_space_group_comment
;
The symmetry employed for this shelxl refinement is uniquely defined
by the following loop, which should always be used as a source of
symmetry information in preference to the above space-group names.
They are only intended as comments.
;
_shelx_estimated_absorpt_t_min 0.513
_shelx_estimated_absorpt_t_max 0.953

loop_
_space_group_symop_operation_xyz
'x, y, z'
'-x, y+1/2, -z'

loop_
_atom_site_label
_atom_site_type_symbol
_atom_site_fract_x
_atom_site_fract_y
_atom_site_fract_z
_atom_site_U_iso_or_equiv
_atom_site_adp_type
_atom_site_occupancy
_atom_site_site_symmetry_order
_atom_site_calc_flag
_atom_site_refinement_flags_posn
_atom_site_refinement_flags_adp
_atom_site_refinement_flags_occupancy
_atom_site_disorder_assembly
_atom_site_disorder_group
Br1 Br 0.41646(3) 0.57834(2) -0.04777(2) 0.01839(7) Uani 1 1 d . . . . .
Br2 Br 0.61410(3) 0.69126(2) 0.18326(3) 0.02293(7) Uani 1 1 d . . . . .
Fe1 Fe 0.39997(5) 0.63804(2) 0.10068(3) 0.01410(9) Uani 1 1 d . . . . .
Fe2 Fe 0.20734(5) 0.74923(2) 0.33280(3) 0.01667(9) Uani 1 1 d . . . . .
Fe3 Fe 0.43037(5) 0.34549(2) 0.19958(3) 0.01416(9) Uani 1 1 d . . . . .
P1 P 0.19597(8) 0.71734(4) 0.08491(6) 0.01214(14) Uani 1 1 d . . . . .
P2 P 0.20986(9) 0.40293(5) 0.35836(6) 0.01703(15) Uani 1 1 d . . . . .
N1 N 0.3279(3) 0.57547(15) 0.20868(19) 0.0146(5) Uani 1 1 d . . . . .
C1A C 0.2452(3) 0.59473(16) 0.2712(2) 0.0155(6) Uani 1 1 d . . . . .
H1A H 0.2481 0.5657 0.3270 0.019 Uiso 1 1 calc R U . . .
C1B C 0.4131(3) 0.50921(16) 0.2332(2) 0.0163(6) Uani 1 1 d . . . . .
H1BA H 0.4287 0.5035 0.3040 0.020 Uiso 1 1 calc R U . . .
H1BB H 0.5091 0.5141 0.2106 0.020 Uiso 1 1 calc R U . . .
C2A C 0.1485(3) 0.65544(16) 0.2661(2) 0.0143(6) Uani 1 1 d . . . . .
C2B C 0.3399(3) 0.44354(16) 0.1890(2) 0.0139(5) Uani 1 1 d . . . . .
C3A C 0.1271(3) 0.71414(16) 0.1985(2) 0.0134(5) Uani 1 1 d . . . . .
C3B C 0.2492(3) 0.39462(16) 0.2352(2) 0.0141(5) Uani 1 1 d . . . . .
C4A C 0.0271(3) 0.76238(18) 0.2345(2) 0.0181(6) Uani 1 1 d . . . . .
H4A H -0.0065 0.8060 0.2049 0.022 Uiso 1 1 calc R U . . .
C4B C 0.2101(3) 0.33774(17) 0.1681(2) 0.0163(6) Uani 1 1 d . . . . .
H4B H 0.1513 0.2978 0.1788 0.020 Uiso 1 1 calc R U . . .
C5A C -0.0134(4) 0.73446(19) 0.3212(3) 0.0208(7) Uani 1 1 d . . . . .
H5A H -0.0791 0.7559 0.3592 0.025 Uiso 1 1 calc R U . . .
C5B C 0.2748(3) 0.35118(17) 0.0823(2) 0.0170(6) Uani 1 1 d . . . . .
H5B H 0.2672 0.3217 0.0267 0.020 Uiso 1 1 calc R U . . .
C6A C 0.0605(4) 0.66937(18) 0.3416(2) 0.0177(6) Uani 1 1 d . . . . .
H6A H 0.0534 0.6398 0.3959 0.021 Uiso 1 1 calc R U . . .
C6B C 0.3528(3) 0.41684(17) 0.0956(2) 0.0160(6) Uani 1 1 d . . . . .
H6B H 0.4048 0.4390 0.0495 0.019 Uiso 1 1 calc R U . . .
C7A C 0.4015(4) 0.8024(2) 0.3317(3) 0.0316(9) Uani 1 1 d . . . . .
H7A H 0.4522 0.8098 0.2778 0.038 Uiso 1 1 calc R U . . .
C7B C 0.6327(4) 0.3568(2) 0.2741(3) 0.0335(4) Uani 1 1 d . . . . .
H7B H 0.6768 0.4001 0.2979 0.040 Uiso 1 1 calc R U . . .
C8A C 0.2952(5) 0.8482(2) 0.3626(4) 0.0375(10) Uani 1 1 d . . . . .
H8A H 0.2615 0.8916 0.3326 0.045 Uiso 1 1 calc R U . . .
C8B C 0.5484(4) 0.3122(2) 0.3241(4) 0.0335(4) Uani 1 1 d . . . . .
H8B H 0.5240 0.3203 0.3870 0.040 Uiso 1 1 calc R U . . .
C9A C 0.2479(5) 0.8178(3) 0.4459(4) 0.0391(11) Uani 1 1 d . . . . .
H9A H 0.1778 0.8376 0.4819 0.047 Uiso 1 1 calc R U . . .
C9B C 0.5054(4) 0.2529(2) 0.2649(3) 0.0335(4) Uani 1 1 d . . . . .
H9B H 0.4483 0.2139 0.2815 0.040 Uiso 1 1 calc R U . . .
C10A C 0.3234(5) 0.7529(3) 0.4661(3) 0.0326(9) Uani 1 1 d . . . . .
H10A H 0.3121 0.7213 0.5177 0.039 Uiso 1 1 calc R U . . .
C10B C 0.5619(4) 0.2618(2) 0.1774(4) 0.0335(4) Uani 1 1 d . . . . .
H10B H 0.5493 0.2299 0.1242 0.040 Uiso 1 1 calc R U . . .
C11A C 0.4185(4) 0.7432(2) 0.3961(3) 0.0298(8) Uani 1 1 d . . . . .
H11A H 0.4825 0.7041 0.3926 0.036 Uiso 1 1 calc R U . . .
C11B C 0.6420(4) 0.3272(2) 0.1822(4) 0.0335(4) Uani 1 1 d . . . . .
H11B H 0.6917 0.3469 0.1332 0.040 Uiso 1 1 calc R U . . .
C12A C 0.2099(3) 0.81182(17) 0.0598(2) 0.0152(6) Uani 1 1 d . . . . .
C12B C 0.1366(4) 0.31431(18) 0.3814(3) 0.0196(6) Uani 1 1 d . . . . .
C13A C 0.3430(4) 0.84559(18) 0.0815(2) 0.0192(6) Uani 1 1 d . . . . .
H13A H 0.4263 0.8186 0.1053 0.023 Uiso 1 1 calc R U . . .
C13B C 0.2226(4) 0.2672(2) 0.4406(3) 0.0250(7) Uani 1 1 d . . . . .
H13B H 0.3168 0.2813 0.4682 0.030 Uiso 1 1 calc R U . . .
C14A C 0.3542(4) 0.9192(2) 0.0681(3) 0.0269(8) Uani 1 1 d . . . . .
H14A H 0.4446 0.9424 0.0848 0.032 Uiso 1 1 calc R U . . .
C14B C 0.1712(5) 0.1994(2) 0.4596(3) 0.0310(8) Uani 1 1 d . . . . .
H14B H 0.2311 0.1672 0.4991 0.037 Uiso 1 1 calc R U . . .
C15A C 0.2346(5) 0.95821(19) 0.0310(3) 0.0296(8) Uani 1 1 d . . . . .
H15A H 0.2432 1.0081 0.0212 0.036 Uiso 1 1 calc R U . . .
C15B C 0.0325(5) 0.1789(2) 0.4209(3) 0.0301(8) Uani 1 1 d . . . . .
H15B H -0.0022 0.1326 0.4337 0.036 Uiso 1 1 calc R U . . .
C16A C 0.1017(5) 0.9248(2) 0.0078(3) 0.0269(7) Uani 1 1 d . . . . .
H16A H 0.0194 0.9519 -0.0177 0.032 Uiso 1 1 calc R U . . .
C16B C -0.0550(4) 0.2261(2) 0.3635(3) 0.0271(8) Uani 1 1 d . . . . .
H16B H -0.1507 0.2126 0.3381 0.033 Uiso 1 1 calc R U . . .
C17A C 0.0886(4) 0.85157(19) 0.0220(3) 0.0209(6) Uani 1 1 d . . . . .
H17A H -0.0023 0.8287 0.0060 0.025 Uiso 1 1 calc R U . . .
C17B C -0.0026(4) 0.29299(19) 0.3431(3) 0.0218(7) Uani 1 1 d . . . . .
H17B H -0.0622 0.3247 0.3026 0.026 Uiso 1 1 calc R U . . .
C18A C 0.0446(3) 0.68632(17) 0.0001(2) 0.0139(5) Uani 1 1 d . . . . .
C18B C 0.0420(3) 0.45519(17) 0.3455(3) 0.0174(6) Uani 1 1 d . . . . .
C19A C 0.0682(4) 0.67100(19) -0.0941(2) 0.0204(6) Uani 1 1 d . . . . .
H19A H 0.1618 0.6772 -0.1129 0.025 Uiso 1 1 calc R U . . .
C19B C -0.0182(4) 0.47057(19) 0.4300(3) 0.0233(7) Uani 1 1 d . . . . .
H19B H 0.0259 0.4521 0.4899 0.028 Uiso 1 1 calc R U . . .
C20A C -0.0456(4) 0.6465(2) -0.1609(3) 0.0255(7) Uani 1 1 d . . . . .
H20A H -0.0290 0.6355 -0.2248 0.031 Uiso 1 1 calc R U . . .
C20B C -0.1419(4) 0.5125(2) 0.4271(3) 0.0255(7) Uani 1 1 d . . . . .
H20B H -0.1829 0.5216 0.4847 0.031 Uiso 1 1 calc R U . . .
C21A C -0.1829(4) 0.6382(2) -0.1337(3) 0.0259(7) Uani 1 1 d . . . . .
H21A H -0.2603 0.6215 -0.1790 0.031 Uiso 1 1 calc R U . . .
C21B C -0.2057(4) 0.54106(19) 0.3406(3) 0.0240(7) Uani 1 1 d . . . . .
H21B H -0.2889 0.5706 0.3391 0.029 Uiso 1 1 calc R U . . .
C22A C -0.2070(4) 0.6542(2) -0.0412(3) 0.0245(7) Uani 1 1 d . . . . .
H22A H -0.3015 0.6494 -0.0233 0.029 Uiso 1 1 calc R U . . .
C22B C -0.1477(4) 0.5265(2) 0.2563(3) 0.0243(7) Uani 1 1 d . . . . .
H22B H -0.1915 0.5459 0.1970 0.029 Uiso 1 1 calc R U . . .
C23A C -0.0940(3) 0.67743(18) 0.0264(3) 0.0189(6) Uani 1 1 d . . . . .
H23A H -0.1112 0.6872 0.0906 0.023 Uiso 1 1 calc R U . . .
C23B C -0.0251(4) 0.48326(18) 0.2584(3) 0.0198(6) Uani 1 1 d . . . . .
H23B H 0.0131 0.4728 0.2002 0.024 Uiso 1 1 calc R U . . .
C24 C 0.1451(7) 0.4717(3) 0.8040(4) 0.0565(15) Uani 1 1 d D . . . .
H24A H 0.2035 0.5155 0.7997 0.068 Uiso 0.466(3) 1 calc R U P A 1
H24B H 0.1083 0.4721 0.8673 0.068 Uiso 0.466(3) 1 calc R U P A 1
H24C H 0.0761 0.4671 0.8519 0.068 Uiso 0.394(3) 1 calc R U P A 2
H24D H 0.2021 0.5158 0.8195 0.068 Uiso 0.394(3) 1 calc R U P A 2
H24E H 0.0612 0.4565 0.8359 0.068 Uiso 0.139(3) 1 calc R U P A 3
H24F H 0.2039 0.5075 0.8437 0.068 Uiso 0.139(3) 1 calc R U P A 3
Cl1A Cl -0.0083(4) 0.47387(19) 0.7092(3) 0.0534(5) Uani 0.466(3) 1 d D . P A 1
Cl2A Cl 0.2575(10) 0.3968(4) 0.7982(4) 0.0534(5) Uani 0.466(3) 1 d D . P A 1
Cl2B Cl 0.2637(13) 0.3980(5) 0.8160(5) 0.0534(5) Uani 0.394(3) 1 d D . P A 2
Cl1B Cl 0.0486(6) 0.4810(3) 0.6919(3) 0.0534(5) Uani 0.394(3) 1 d D . P A 2
Cl1C Cl 0.0992(14) 0.4977(7) 0.6876(8) 0.0534(5) Uani 0.139(3) 1 d D . P A 3
Cl2C Cl 0.2496(14) 0.3985(7) 0.7672(10) 0.0534(5) Uani 0.139(3) 1 d D . P A 3
C25 C 0.4397(7) 0.5015(4) 0.5919(5) 0.0701(19) Uani 1 1 d D . . . .
H25B H 0.3336 0.4954 0.5880 0.084 Uiso 0.263(3) 1 calc R U P B 1
H25A H 0.4807 0.4554 0.5738 0.084 Uiso 0.263(3) 1 calc R U P B 1
H25D H 0.4723 0.4610 0.5546 0.084 Uiso 0.130(3) 1 calc R U P B 2
H25C H 0.3463 0.4877 0.6133 0.084 Uiso 0.130(3) 1 calc R U P B 2
H25E H 0.4592 0.4674 0.5411 0.084 Uiso 0.160(3) 1 calc R U P B 3
H25F H 0.3859 0.4759 0.6380 0.084 Uiso 0.160(3) 1 calc R U P B 3
H25G H 0.4455 0.4744 0.5318 0.084 Uiso 0.238(3) 1 calc R U P B 4
H25H H 0.4275 0.4668 0.6436 0.084 Uiso 0.238(3) 1 calc R U P B 4
H25I H 0.4167 0.4773 0.5290 0.084 Uiso 0.111(3) 1 calc R U P B 5
H25J H 0.4602 0.4654 0.6435 0.084 Uiso 0.111(3) 1 calc R U P B 5
H25K H 0.4973 0.4670 0.6347 0.084 Uiso 0.097(2) 1 calc R U P B 6
H25L H 0.3543 0.4755 0.5600 0.084 Uiso 0.097(2) 1 calc R U P B 6
Cl3A Cl 0.4763(7) 0.5684(3) 0.5038(4) 0.0509(6) Uani 0.263(3) 1 d D . P B 1
Cl4A Cl 0.5043(7) 0.5190(3) 0.7052(4) 0.0509(6) Uani 0.263(3) 1 d D . P B 1
Cl3B Cl 0.4106(15) 0.5740(6) 0.5165(8) 0.0509(6) Uani 0.130(3) 1 d D . P B 2
Cl4B Cl 0.5657(15) 0.5142(7) 0.6936(8) 0.0509(6) Uani 0.130(3) 1 d D . P B 2
Cl3C Cl 0.3320(11) 0.5728(5) 0.5389(6) 0.0509(6) Uani 0.160(3) 1 d D . P B 3
Cl4C Cl 0.6146(10) 0.5343(6) 0.6562(8) 0.0509(6) Uani 0.160(3) 1 d D . P B 3
Cl3D Cl 0.2902(7) 0.5580(4) 0.5757(6) 0.0509(6) Uani 0.238(3) 1 d D . P B 4
Cl4D Cl 0.6120(7) 0.5521(4) 0.6245(6) 0.0509(6) Uani 0.238(3) 1 d D . P B 4
Cl3E Cl 0.2967(14) 0.5631(7) 0.6161(11) 0.0509(6) Uani 0.111(3) 1 d D . P B 5
Cl4E Cl 0.5885(15) 0.5655(8) 0.5915(11) 0.0509(6) Uani 0.111(3) 1 d D . P B 5
Cl3F Cl 0.3746(15) 0.5714(8) 0.6683(9) 0.0509(6) Uani 0.097(2) 1 d D . P B 6
Cl4F Cl 0.5361(15) 0.5257(9) 0.5100(9) 0.0509(6) Uani 0.097(2) 1 d D . P B 6

loop_
_atom_site_aniso_label
_atom_site_aniso_U_11
_atom_site_aniso_U_22
_atom_site_aniso_U_33
_atom_site_aniso_U_23
_atom_site_aniso_U_13
_atom_site_aniso_U_12
Br1 0.01980(14) 0.01415(13) 0.02223(16) -0.00198(12) 0.00654(11) 0.00060(11)
Br2 0.01223(13) 0.02750(17) 0.02876(18) -0.00357(14) 0.00141(12) -0.00190(12)
Fe1 0.01142(18) 0.01326(19) 0.0181(2) 0.00027(16) 0.00362(16) 0.00104(16)
Fe2 0.0176(2) 0.0163(2) 0.0163(2) -0.00511(17) 0.00258(17) -0.00234(17)
Fe3 0.01187(18) 0.01104(18) 0.0190(2) 0.00098(16) -0.00033(16) 0.00106(15)
P1 0.0107(3) 0.0113(3) 0.0146(3) 0.0001(3) 0.0020(3) -0.0002(3)
P2 0.0150(3) 0.0189(4) 0.0170(4) 0.0025(3) 0.0013(3) 0.0006(3)
N1 0.0138(11) 0.0116(10) 0.0182(12) 0.0001(10) 0.0007(9) -0.0012(10)
C1A 0.0157(13) 0.0145(14) 0.0158(14) 0.0011(11) 0.0000(11) -0.0015(10)
C1B 0.0131(13) 0.0125(13) 0.0225(15) 0.0015(11) -0.0008(11) 0.0006(11)
C2A 0.0148(13) 0.0138(13) 0.0148(14) -0.0020(11) 0.0032(11) -0.0016(10)
C2B 0.0122(13) 0.0122(13) 0.0174(14) 0.0014(11) 0.0020(11) 0.0007(10)
C3A 0.0129(12) 0.0138(13) 0.0137(13) 0.0004(10) 0.0022(10) 0.0003(10)
C3B 0.0116(12) 0.0137(13) 0.0166(14) 0.0027(11) 0.0005(11) 0.0014(10)
C4A 0.0169(14) 0.0176(15) 0.0202(15) -0.0046(12) 0.0033(12) 0.0021(11)
C4B 0.0132(13) 0.0147(14) 0.0203(15) 0.0028(12) -0.0005(11) -0.0020(11)
C5A 0.0158(14) 0.0244(16) 0.0234(16) -0.0045(13) 0.0075(12) -0.0008(12)
C5B 0.0162(13) 0.0163(14) 0.0176(14) 0.0007(12) -0.0015(11) -0.0003(11)
C6A 0.0216(15) 0.0190(15) 0.0136(14) -0.0009(11) 0.0059(12) -0.0038(12)
C6B 0.0150(13) 0.0152(14) 0.0179(15) 0.0009(11) 0.0026(11) 0.0015(11)
C7A 0.0257(18) 0.040(2) 0.029(2) -0.0105(17) 0.0021(15) -0.0164(16)
C7B 0.0212(8) 0.0311(9) 0.0453(11) 0.0019(8) -0.0069(7) 0.0091(7)
C8A 0.037(2) 0.0218(18) 0.051(3) -0.0116(18) -0.0028(19) -0.0107(17)
C8B 0.0212(8) 0.0311(9) 0.0453(11) 0.0019(8) -0.0069(7) 0.0091(7)
C9A 0.035(2) 0.042(2) 0.040(2) -0.029(2) 0.0055(18) -0.0062(18)
C9B 0.0212(8) 0.0311(9) 0.0453(11) 0.0019(8) -0.0069(7) 0.0091(7)
C10A 0.033(2) 0.046(2) 0.0178(17) -0.0078(16) -0.0023(15) -0.0109(18)
C10B 0.0212(8) 0.0311(9) 0.0453(11) 0.0019(8) -0.0069(7) 0.0091(7)
C11A 0.0222(17) 0.038(2) 0.0269(18) -0.0104(17) -0.0051(14) -0.0053(16)
C11B 0.0212(8) 0.0311(9) 0.0453(11) 0.0019(8) -0.0069(7) 0.0091(7)
C12A 0.0181(14) 0.0133(13) 0.0147(14) 0.0008(11) 0.0040(11) 0.0003(11)
C12B 0.0212(15) 0.0187(15) 0.0205(16) 0.0043(12) 0.0088(13) 0.0032(12)
C13A 0.0208(15) 0.0178(14) 0.0192(15) -0.0003(12) 0.0039(12) -0.0033(12)
C13B 0.0249(17) 0.0284(18) 0.0225(17) 0.0078(14) 0.0055(14) 0.0045(14)
C14A 0.0333(19) 0.0198(17) 0.0288(19) -0.0012(14) 0.0090(15) -0.0114(14)
C14B 0.043(2) 0.0260(19) 0.0253(18) 0.0120(15) 0.0108(16) 0.0077(16)
C15A 0.050(2) 0.0130(15) 0.0279(19) 0.0027(13) 0.0117(17) -0.0037(15)
C15B 0.047(2) 0.0209(17) 0.0268(19) 0.0051(14) 0.0200(17) -0.0027(16)
C16A 0.037(2) 0.0173(15) 0.0264(18) 0.0049(13) 0.0050(15) 0.0061(14)
C16B 0.0304(18) 0.0242(18) 0.0294(19) 0.0001(15) 0.0139(15) -0.0041(14)
C17A 0.0215(15) 0.0185(15) 0.0228(16) 0.0007(13) 0.0029(13) 0.0007(12)
C17B 0.0191(15) 0.0211(16) 0.0266(18) 0.0037(13) 0.0082(13) 0.0011(12)
C18A 0.0131(12) 0.0124(12) 0.0157(14) 0.0007(11) -0.0002(10) 0.0001(11)
C18B 0.0161(14) 0.0147(14) 0.0216(16) -0.0017(12) 0.0034(12) -0.0004(11)
C19A 0.0211(15) 0.0246(16) 0.0159(15) 0.0017(12) 0.0033(12) -0.0007(12)
C19B 0.0250(17) 0.0222(16) 0.0234(17) -0.0008(13) 0.0054(14) 0.0027(13)
C20A 0.0315(18) 0.0280(18) 0.0162(15) -0.0024(13) -0.0001(14) -0.0040(15)
C20B 0.0253(17) 0.0224(17) 0.0303(19) -0.0083(14) 0.0096(15) 0.0003(14)
C21A 0.0258(17) 0.0212(16) 0.0279(18) 0.0017(14) -0.0078(14) -0.0067(14)
C21B 0.0166(15) 0.0196(16) 0.036(2) -0.0086(14) 0.0029(14) 0.0001(12)
C22A 0.0163(15) 0.0220(16) 0.034(2) -0.0015(14) 0.0004(14) -0.0058(12)
C22B 0.0201(16) 0.0210(16) 0.0304(19) 0.0005(14) -0.0021(14) 0.0025(13)
C23A 0.0142(13) 0.0185(15) 0.0243(16) -0.0033(12) 0.0036(12) -0.0033(11)
C23B 0.0173(14) 0.0215(16) 0.0201(16) -0.0006(12) 0.0007(12) -0.0011(12)
C24 0.060(3) 0.065(4) 0.041(3) -0.010(3) -0.005(3) -0.012(3)
Cl1A 0.0418(9) 0.0608(7) 0.0533(15) -0.0092(9) -0.0108(14) -0.0167(6)
Cl2A 0.0418(9) 0.0608(7) 0.0533(15) -0.0092(9) -0.0108(14) -0.0167(6)
Cl2B 0.0418(9) 0.0608(7) 0.0533(15) -0.0092(9) -0.0108(14) -0.0167(6)
Cl1B 0.0418(9) 0.0608(7) 0.0533(15) -0.0092(9) -0.0108(14) -0.0167(6)
Cl1C 0.0418(9) 0.0608(7) 0.0533(15) -0.0092(9) -0.0108(14) -0.0167(6)
Cl2C 0.0418(9) 0.0608(7) 0.0533(15) -0.0092(9) -0.0108(14) -0.0167(6)
C25 0.084(5) 0.050(3) 0.072(4) 0.014(3) -0.006(4) -0.007(3)
Cl3A 0.0515(14) 0.0645(13) 0.0363(13) 0.0044(11) 0.0034(12) -0.0036(11)
Cl4A 0.0515(14) 0.0645(13) 0.0363(13) 0.0044(11) 0.0034(12) -0.0036(11)
Cl3B 0.0515(14) 0.0645(13) 0.0363(13) 0.0044(11) 0.0034(12) -0.0036(11)
Cl4B 0.0515(14) 0.0645(13) 0.0363(13) 0.0044(11) 0.0034(12) -0.0036(11)
Cl3C 0.0515(14) 0.0645(13) 0.0363(13) 0.0044(11) 0.0034(12) -0.0036(11)
Cl4C 0.0515(14) 0.0645(13) 0.0363(13) 0.0044(11) 0.0034(12) -0.0036(11)
Cl3D 0.0515(14) 0.0645(13) 0.0363(13) 0.0044(11) 0.0034(12) -0.0036(11)
Cl4D 0.0515(14) 0.0645(13) 0.0363(13) 0.0044(11) 0.0034(12) -0.0036(11)
Cl3E 0.0515(14) 0.0645(13) 0.0363(13) 0.0044(11) 0.0034(12) -0.0036(11)
Cl4E 0.0515(14) 0.0645(13) 0.0363(13) 0.0044(11) 0.0034(12) -0.0036(11)
Cl3F 0.0515(14) 0.0645(13) 0.0363(13) 0.0044(11) 0.0034(12) -0.0036(11)
Cl4F 0.0515(14) 0.0645(13) 0.0363(13) 0.0044(11) 0.0034(12) -0.0036(11)

loop_
_atom_type_symbol
_atom_type_description
_atom_type_scat_dispersion_real
_atom_type_scat_dispersion_imag
_atom_type_scat_source
C C 0.0033 0.0016 'International Tables Vol C Tables 4.2.6.8 and 6.1.1.4'
H H 0.0000 0.0000 'International Tables Vol C Tables 4.2.6.8 and 6.1.1.4'
Br Br -0.2901 2.4595 'International Tables Vol C Tables 4.2.6.8 and 6.1.1.4'
Cl Cl 0.1484 0.1585 'International Tables Vol C Tables 4.2.6.8 and 6.1.1.4'
Fe Fe 0.3463 0.8444 'International Tables Vol C Tables 4.2.6.8 and 6.1.1.4'
N N 0.0061 0.0033 'International Tables Vol C Tables 4.2.6.8 and 6.1.1.4'
P P 0.1023 0.0942 'International Tables Vol C Tables 4.2.6.8 and 6.1.1.4'

loop_
_geom_angle_atom_site_label_1
_geom_angle_atom_site_label_2
_geom_angle_atom_site_label_3
_geom_angle
N1 Fe1 Br1 115.46(8)
N1 Fe1 Br2 102.09(7)
Br1 Fe1 Br2 118.33(2)
N1 Fe1 P1 95.16(8)
Br1 Fe1 P1 110.42(3)
Br2 Fe1 P1 112.84(3)
C2A Fe2 C10A 122.06(17)
C2A Fe2 C9A 156.23(18)
C10A Fe2 C9A 40.7(2)
C2A Fe2 C3A 41.65(12)
C10A Fe2 C3A 160.85(16)
C9A Fe2 C3A 158.28(18)
C2A Fe2 C6A 41.46(12)
C10A Fe2 C6A 104.52(16)
C9A Fe2 C6A 118.34(17)
C3A Fe2 C6A 69.52(12)
C2A Fe2 C4A 69.21(13)
C10A Fe2 C4A 155.14(16)
C9A Fe2 C4A 120.13(17)
C3A Fe2 C4A 41.10(12)
C6A Fe2 C4A 68.29(14)
C2A Fe2 C8A 162.52(17)
C10A Fe2 C8A 68.4(2)
C9A Fe2 C8A 40.6(2)
C3A Fe2 C8A 124.68(17)
C6A Fe2 C8A 154.76(17)
C4A Fe2 C8A 107.47(17)
C2A Fe2 C11A 109.74(15)
C10A Fe2 C11A 40.47(16)
C9A Fe2 C11A 68.10(18)
C3A Fe2 C11A 126.68(14)
C6A Fe2 C11A 123.07(16)
C4A Fe2 C11A 162.77(15)
C8A Fe2 C11A 68.06(18)
C2A Fe2 C5A 68.89(13)
C10A Fe2 C5A 119.00(16)
C9A Fe2 C5A 103.32(16)
C3A Fe2 C5A 68.87(13)
C6A Fe2 C5A 40.25(14)
C4A Fe2 C5A 40.35(14)
C8A Fe2 C5A 120.42(17)
C11A Fe2 C5A 156.55(16)
C2A Fe2 C7A 126.75(15)
C10A Fe2 C7A 68.14(17)
C9A Fe2 C7A 68.03(18)
C3A Fe2 C7A 111.49(14)
C6A Fe2 C7A 161.35(17)
C4A Fe2 C7A 125.52(16)
C8A Fe2 C7A 40.35(18)
C11A Fe2 C7A 40.46(18)
C5A Fe2 C7A 158.38(17)
C2B Fe3 C8B 121.09(16)
C2B Fe3 C10B 160.45(16)
C8B Fe3 C10B 68.01(18)
C2B Fe3 C6B 40.92(13)
C8B Fe3 C6B 156.21(16)
C10B Fe3 C6B 124.09(17)
C2B Fe3 C3B 41.98(12)
C8B Fe3 C3B 107.60(16)
C10B Fe3 C3B 156.47(16)
C6B Fe3 C3B 69.50(13)
C2B Fe3 C9B 157.19(16)
C8B Fe3 C9B 40.54(18)
C10B Fe3 C9B 40.25(19)
C6B Fe3 C9B 161.11(16)
C3B Fe3 C9B 121.37(16)
C2B Fe3 C7B 106.97(15)
C8B Fe3 C7B 39.98(18)
C10B Fe3 C7B 67.97(18)
C6B Fe3 C7B 121.00(16)
C3B Fe3 C7B 124.49(16)
C9B Fe3 C7B 67.63(17)
C2B Fe3 C11B 122.89(15)
C8B Fe3 C11B 68.11(19)
C10B Fe3 C11B 41.06(17)
C6B Fe3 C11B 106.49(16)
C3B Fe3 C11B 160.87(15)
C9B Fe3 C11B 68.35(18)
C7B Fe3 C11B 40.41(19)
C2B Fe3 C4B 69.60(12)
C8B Fe3 C4B 125.40(16)
C10B Fe3 C4B 121.18(15)
C6B Fe3 C4B 68.84(13)
C3B Fe3 C4B 41.15(13)
C9B Fe3 C4B 108.20(15)
C7B Fe3 C4B 161.79(17)
C11B Fe3 C4B 156.44(16)
C2B Fe3 C5B 69.37(13)
C8B Fe3 C5B 161.99(16)
C10B Fe3 C5B 107.18(16)
C6B Fe3 C5B 40.92(13)
C3B Fe3 C5B 69.47(13)
C9B Fe3 C5B 124.72(16)
C7B Fe3 C5B 156.13(17)
C11B Fe3 C5B 120.49(16)
C4B Fe3 C5B 40.93(13)
C3A P1 C12A 104.35(14)
C3A P1 C18A 103.49(14)
C12A P1 C18A 104.70(15)
C3A P1 Fe1 105.49(10)
C12A P1 Fe1 123.16(11)
C18A P1 Fe1 113.65(10)
C3B P2 C18B 103.02(15)
C3B P2 C12B 102.33(15)
C18B P2 C12B 99.69(15)
C1A N1 C1B 115.1(3)
C1A N1 Fe1 127.5(2)
C1B N1 Fe1 115.01(19)
N1 C1A C2A 127.5(3)
N1 C1B C2B 112.8(2)
C6A C2A C1A 121.0(3)
C6A C2A C3A 107.3(3)
C1A C2A C3A 131.5(3)
C6A C2A Fe2 69.63(18)
C1A C2A Fe2 121.8(2)
C3A C2A Fe2 69.51(17)
C6B C2B C3B 108.1(3)
C6B C2B C1B 125.5(3)
C3B C2B C1B 126.3(3)
C6B C2B Fe3 70.32(18)
C3B C2B Fe3 69.79(17)
C1B C2B Fe3 123.5(2)
C4A C3A C2A 106.9(3)
C4A C3A P1 127.8(2)
C2A C3A P1 124.8(2)
C4A C3A Fe2 69.63(18)
C2A C3A Fe2 68.85(17)
P1 C3A Fe2 132.57(16)
C4B C3B C2B 106.8(3)
C4B C3B P2 128.3(2)
C2B C3B P2 124.6(2)
C4B C3B Fe3 69.73(17)
C2B C3B Fe3 68.23(17)
P2 C3B Fe3 122.99(16)
C5A C4A C3A 108.9(3)
C5A C4A Fe2 70.4(2)
C3A C4A Fe2 69.27(18)
C5B C4B C3B 108.6(3)
C5B C4B Fe3 69.57(18)
C3B C4B Fe3 69.13(17)
C6A C5A C4A 108.5(3)
C6A C5A Fe2 69.16(19)
C4A C5A Fe2 69.26(19)
C6B C5B C4B 107.7(3)
C6B C5B Fe3 69.19(18)
C4B C5B Fe3 69.50(18)
C5A C6A C2A 108.4(3)
C5A C6A Fe2 70.59(19)
C2A C6A Fe2 68.91(17)
C2B C6B C5B 108.8(3)
C2B C6B Fe3 68.75(18)
C5B C6B Fe3 69.90(18)
C8A C7A C11A 107.7(4)
C8A C7A Fe2 69.1(2)
C11A C7A Fe2 69.3(2)
C8B C7B C11B 109.0(4)
C8B C7B Fe3 69.6(2)
C11B C7B Fe3 69.8(2)
C9A C8A C7A 108.1(4)
C9A C8A Fe2 69.3(2)
C7A C8A Fe2 70.5(2)
C7B C8B C9B 108.2(4)
C7B C8B Fe3 70.4(3)
C9B C8B Fe3 70.0(2)
C10A C9A C8A 108.1(4)
C10A C9A Fe2 69.6(2)
C8A C9A Fe2 70.1(2)
C10B C9B C8B 108.0(4)
C10B C9B Fe3 69.8(2)
C8B C9B Fe3 69.5(2)
C11A C10A C9A 108.1(4)
C11A C10A Fe2 70.5(2)
C9A C10A Fe2 69.7(2)
C9B C10B C11B 108.1(4)
C9B C10B Fe3 70.0(2)
C11B C10B Fe3 69.7(2)
C10A C11A C7A 108.0(4)
C10A C11A Fe2 69.0(2)
C7A C11A Fe2 70.2(2)
C7B C11B C10B 106.7(4)
C7B C11B Fe3 69.8(2)
C10B C11B Fe3 69.2(2)
C13A C12A C17A 119.7(3)
C13A C12A P1 119.0(3)
C17A C12A P1 121.3(3)
C13B C12B C17B 118.8(3)
C13B C12B P2 118.6(3)
C17B C12B P2 122.5(3)
C12A C13A C14A 119.9(3)
C12B C13B C14B 120.4(4)
C15A C14A C13A 120.3(4)
C15B C14B C13B 120.1(4)
C14A C15A C16A 120.1(3)
C16B C15B C14B 119.9(4)
C15A C16A C17A 120.1(4)
C15B C16B C17B 119.9(4)
C16A C17A C12A 119.8(3)
C16B C17B C12B 120.9(4)
C19A C18A C23A 119.2(3)
C19A C18A P1 118.7(2)
C23A C18A P1 122.1(2)
C23B C18B C19B 118.4(3)
C23B C18B P2 124.5(3)
C19B C18B P2 117.0(3)
C18A C19A C20A 120.2(3)
C20B C19B C18B 120.7(3)
C21A C20A C19A 119.9(3)
C21B C20B C19B 120.3(3)
C22A C21A C20A 120.0(3)
C22B C21B C20B 119.8(3)
C21A C22A C23A 120.6(3)
C21B C22B C23B 120.2(4)
C22A C23A C18A 120.1(3)
C22B C23B C18B 120.5(3)
Cl1B C24 Cl2B 114.5(4)
Cl1C C24 Cl2C 91.3(7)
Cl2A C24 Cl1A 113.6(4)
Cl3B C25 Cl4B 115.5(7)
Cl4A C25 Cl3A 115.9(5)
Cl3E C25 Cl4E 99.0(8)
Cl4F C25 Cl3F 117.9(9)
Cl3C C25 Cl4C 111.5(6)
Cl3D C25 Cl4D 111.8(5)

loop_
_geom_bond_atom_site_label_1
_geom_bond_atom_site_label_2
_geom_bond_distance
Br1 Fe1 2.3819(6)
Br2 Fe1 2.3915(6)
Fe1 N1 2.090(3)
Fe1 P1 2.3998(9)
Fe2 C2A 2.032(3)
Fe2 C10A 2.035(4)
Fe2 C9A 2.037(4)
Fe2 C3A 2.041(3)
Fe2 C6A 2.042(3)
Fe2 C4A 2.045(3)
Fe2 C8A 2.048(4)
Fe2 C11A 2.054(4)
Fe2 C5A 2.060(3)
Fe2 C7A 2.066(4)
Fe3 C2B 2.018(3)
Fe3 C8B 2.035(4)
Fe3 C10B 2.039(4)
Fe3 C6B 2.039(3)
Fe3 C3B 2.039(3)
Fe3 C9B 2.042(4)
Fe3 C7B 2.045(4)
Fe3 C11B 2.046(4)
Fe3 C4B 2.048(3)
Fe3 C5B 2.048(3)
P1 C3A 1.790(3)
P1 C12A 1.813(3)
P1 C18A 1.819(3)
P2 C3B 1.814(3)
P2 C18B 1.834(3)
P2 C12B 1.839(4)
N1 C1A 1.289(4)
N1 C1B 1.489(4)
C1A C2A 1.447(4)
C1B C2B 1.501(4)
C2A C6A 1.442(4)
C2A C3A 1.448(4)
C2B C6B 1.419(4)
C2B C3B 1.454(4)
C3A C4A 1.434(4)
C3B C4B 1.436(5)
C4A C5A 1.416(5)
C4B C5B 1.432(5)
C5A C6A 1.411(5)
C5B C6B 1.429(4)
C7A C8A 1.419(6)
C7A C11A 1.425(6)
C7B C8B 1.395(7)
C7B C11B 1.413(7)
C8A C9A 1.417(7)
C8B C9B 1.412(6)
C9A C10A 1.416(7)
C9B C10B 1.404(7)
C10A C11A 1.414(6)
C10B C11B 1.432(6)
C12A C13A 1.391(4)
C12A C17A 1.399(5)
C12B C13B 1.392(5)
C12B C17B 1.397(5)
C13A C14A 1.397(5)
C13B C14B 1.394(6)
C14A C15A 1.377(6)
C14B C15B 1.390(6)
C15A C16A 1.389(6)
C15B C16B 1.387(6)
C16A C17A 1.393(5)
C16B C17B 1.388(5)
C18A C19A 1.393(4)
C18A C23A 1.397(4)
C18B C23B 1.399(5)
C18B C19B 1.403(5)
C19A C20A 1.399(5)
C19B C20B 1.391(5)
C20A C21A 1.389(5)
C20B C21B 1.386(6)
C21A C22A 1.375(6)
C21B C22B 1.385(5)
C22A C23A 1.392(5)
C22B C23B 1.398(5)
C24 Cl1C 1.702(12)
C24 Cl1B 1.715(7)
C24 Cl2A 1.759(10)
C24 Cl2B 1.763(10)
C24 Cl2C 1.796(14)
C24 Cl1A 1.823(6)
C25 Cl4F 1.609(13)
C25 Cl4A 1.655(8)
C25 Cl3B 1.721(12)
C25 Cl3D 1.741(9)
C25 Cl4B 1.741(11)
C25 Cl3C 1.775(11)
C25 Cl3A 1.820(8)
C25 Cl3E 1.827(13)
C25 Cl4E 1.833(13)
C25 Cl3F 1.841(14)
C25 Cl4C 1.862(11)
C25 Cl4D 1.869(9)

loop_
_geom_torsion_atom_site_label_1
_geom_torsion_atom_site_label_2
_geom_torsion_atom_site_label_3
_geom_torsion_atom_site_label_4
_geom_torsion
C1B N1 C1A C2A -178.7(3)
Fe1 N1 C1A C2A 19.9(5)
C1A N1 C1B C2B 94.5(3)
Fe1 N1 C1B C2B -101.6(3)
N1 C1A C2A C6A 178.9(3)
N1 C1A C2A C3A -7.2(6)
N1 C1A C2A Fe2 -97.1(4)
N1 C1B C2B C6B 87.1(4)
N1 C1B C2B C3B -95.8(4)
N1 C1B C2B Fe3 175.8(2)
C6A C2A C3A C4A 0.1(3)
C1A C2A C3A C4A -174.4(3)
Fe2 C2A C3A C4A -59.5(2)
C6A C2A C3A P1 -172.5(2)
C1A C2A C3A P1 13.0(5)
Fe2 C2A C3A P1 127.9(2)
C6A C2A C3A Fe2 59.6(2)
C1A C2A C3A Fe2 -114.9(4)
C12A P1 C3A C4A 34.1(3)
C18A P1 C3A C4A -75.2(3)
Fe1 P1 C3A C4A 165.2(3)
C12A P1 C3A C2A -154.8(3)
C18A P1 C3A C2A 95.9(3)
Fe1 P1 C3A C2A -23.8(3)
C12A P1 C3A Fe2 -62.4(2)
C18A P1 C3A Fe2 -171.7(2)
Fe1 P1 C3A Fe2 68.6(2)
C6B C2B C3B C4B 0.9(3)
C1B C2B C3B C4B -176.7(3)
Fe3 C2B C3B C4B -59.3(2)
C6B C2B C3B P2 176.1(2)
C1B C2B C3B P2 -1.5(4)
Fe3 C2B C3B P2 115.9(2)
C6B C2B C3B Fe3 60.2(2)
C1B C2B C3B Fe3 -117.4(3)
C18B P2 C3B C4B -93.8(3)
C12B P2 C3B C4B 9.3(3)
C18B P2 C3B C2B 92.1(3)
C12B P2 C3B C2B -164.8(3)
C18B P2 C3B Fe3 176.96(18)
C12B P2 C3B Fe3 -79.9(2)
C2A C3A C4A C5A -0.4(4)
P1 C3A C4A C5A 171.9(2)
Fe2 C3A C4A C5A -59.4(2)
C2A C3A C4A Fe2 59.0(2)
P1 C3A C4A Fe2 -128.7(3)
C2B C3B C4B C5B -0.2(3)
P2 C3B C4B C5B -175.1(2)
Fe3 C3B C4B C5B -58.5(2)
C2B C3B C4B Fe3 58.3(2)
P2 C3B C4B Fe3 -116.6(3)
C3A C4A C5A C6A 0.6(4)
Fe2 C4A C5A C6A -58.2(2)
C3A C4A C5A Fe2 58.7(2)
C3B C4B C5B C6B -0.6(4)
Fe3 C4B C5B C6B -58.8(2)
C3B C4B C5B Fe3 58.2(2)
C4A C5A C6A C2A -0.5(4)
Fe2 C5A C6A C2A -58.7(2)
C4A C5A C6A Fe2 58.2(2)
C1A C2A C6A C5A 175.4(3)
C3A C2A C6A C5A 0.2(4)
Fe2 C2A C6A C5A 59.7(2)
C1A C2A C6A Fe2 115.7(3)
C3A C2A C6A Fe2 -59.5(2)
C3B C2B C6B C5B -1.3(3)
C1B C2B C6B C5B 176.3(3)
Fe3 C2B C6B C5B 58.6(2)
C3B C2B C6B Fe3 -59.8(2)
C1B C2B C6B Fe3 117.7(3)
C4B C5B C6B C2B 1.2(4)
Fe3 C5B C6B C2B -57.9(2)
C4B C5B C6B Fe3 59.0(2)
C11A C7A C8A C9A 0.5(4)
Fe2 C7A C8A C9A 59.3(3)
C11A C7A C8A Fe2 -58.8(3)
C11B C7B C8B C9B 1.1(4)
Fe3 C7B C8B C9B 60.0(3)
C11B C7B C8B Fe3 -58.9(3)
C7A C8A C9A C10A -0.7(5)
Fe2 C8A C9A C10A 59.4(3)
C7A C8A C9A Fe2 -60.1(3)
C7B C8B C9B C10B -0.9(4)
Fe3 C8B C9B C10B 59.3(3)
C7B C8B C9B Fe3 -60.3(3)
C8A C9A C10A C11A 0.6(5)
Fe2 C9A C10A C11A 60.3(3)
C8A C9A C10A Fe2 -59.8(3)
C8B C9B C10B C11B 0.4(4)
Fe3 C9B C10B C11B 59.6(3)
C8B C9B C10B Fe3 -59.2(3)
C9A C10A C11A C7A -0.3(4)
Fe2 C10A C11A C7A 59.6(3)
C9A C10A C11A Fe2 -59.9(3)
C8A C7A C11A C10A -0.2(4)
Fe2 C7A C11A C10A -58.8(3)
C8A C7A C11A Fe2 58.7(3)
C8B C7B C11B C10B -0.9(4)
Fe3 C7B C11B C10B -59.6(3)
C8B C7B C11B Fe3 58.8(3)
C9B C10B C11B C7B 0.3(4)
Fe3 C10B C11B C7B 60.0(3)
C9B C10B C11B Fe3 -59.7(3)
C3A P1 C12A C13A 97.6(3)
C18A P1 C12A C13A -154.0(3)
Fe1 P1 C12A C13A -22.2(3)
C3A P1 C12A C17A -80.4(3)
C18A P1 C12A C17A 28.1(3)
Fe1 P1 C12A C17A 159.9(2)
C3B P2 C12B C13B 106.1(3)
C18B P2 C12B C13B -148.1(3)
C3B P2 C12B C17B -75.0(3)
C18B P2 C12B C17B 30.8(3)
C17A C12A C13A C14A 1.9(5)
P1 C12A C13A C14A -176.1(3)
C17B C12B C13B C14B 1.2(5)
P2 C12B C13B C14B -179.8(3)
C12A C13A C14A C15A -1.8(5)
C12B C13B C14B C15B -1.1(6)
C13A C14A C15A C16A 0.9(6)
C13B C14B C15B C16B -0.2(6)
C14A C15A C16A C17A -0.1(6)
C14B C15B C16B C17B 1.5(6)
C15A C16A C17A C12A 0.1(6)
C13A C12A C17A C16A -1.0(5)
P1 C12A C17A C16A 176.9(3)
C15B C16B C17B C12B -1.4(6)
C13B C12B C17B C16B 0.0(5)
P2 C12B C17B C16B -178.9(3)
C3A P1 C18A C19A -169.6(3)
C12A P1 C18A C19A 81.3(3)
Fe1 P1 C18A C19A -55.8(3)
C3A P1 C18A C23A 10.3(3)
C12A P1 C18A C23A -98.7(3)
Fe1 P1 C18A C23A 124.2(3)
C3B P2 C18B C23B -3.7(3)
C12B P2 C18B C23B -108.8(3)
C3B P2 C18B C19B 179.6(3)
C12B P2 C18B C19B 74.4(3)
C23A C18A C19A C20A -0.5(5)
P1 C18A C19A C20A 179.5(3)
C23B C18B C19B C20B 0.2(5)
P2 C18B C19B C20B 177.2(3)
C18A C19A C20A C21A 0.8(6)
C18B C19B C20B C21B -1.5(6)
C19A C20A C21A C22A 0.1(6)
C19B C20B C21B C22B 1.4(6)
C20A C21A C22A C23A -1.3(6)
C20B C21B C22B C23B -0.2(5)
C21A C22A C23A C18A 1.6(5)
C19A C18A C23A C22A -0.7(5)
P1 C18A C23A C22A 179.4(3)
C21B C22B C23B C18B -1.0(5)
C19B C18B C23B C22B 1.0(5)
P2 C18B C23B C22B -175.7(3)
